data_7218011
loop_
_publ_author_name
'Crespo Alonso, M.'
'Arca, M.'
'Isaia, F.'
'Lai, R.'
'Lippolis, V.'
'Callear, S. K.'
'Caricato, M.'
'Pasini, D.'
'Coles, S. J.'
'Aragoni, M. C.'

_publ_section_title
;
 Stereospecific generation of homochiral helices in coordination polymers
 built from enantiopure binaphthyl-based ligands
;
_journal_issue 36
_journal_name_full CrystEngComm
_journal_page_first 8582
_journal_paper_doi 10.1039/C4CE01101E
_journal_volume 16
_journal_year 2014
_chemical_formula_sum 'C42 H46 N4 Ni O8 P2 S4'
_chemical_formula_weight 983.72
_chemical_name_systematic
;
 ?
;
_space_group_IT_number 19
_symmetry_cell_setting orthorhombic
_symmetry_space_group_name_Hall 'P 2ac 2ab'
_symmetry_space_group_name_H-M 'P 21 21 21'
_atom_sites_solution_hydrogens geom
_atom_sites_solution_primary direct
_atom_sites_solution_secondary difmap
_audit_creation_method SHELXL-97
_cell_angle_alpha 90.00
_cell_angle_beta 90.00
_cell_angle_gamma 90.00
_cell_formula_units_Z 4
_cell_length_a 15.332(2)
_cell_length_b 8.6055(10)
_cell_length_c 34.795(4)
_cell_measurement_reflns_used 78682
_cell_measurement_temperature 120(2)
_cell_measurement_theta_max 27.48
_cell_measurement_theta_min 2.91
_cell_volume 4590.8(10)
_computing_cell_refinement 'DENZO (Otwinowski & Minor, 1997) & COLLECT (Hooft, R.W.W., 1998)'
_computing_data_collection 'COLLECT (Hooft, R.W.W., 1998)'
_computing_data_reduction 'DENZO (Otwinowski & Minor, 1997) & COLLECT (Hooft, R.W.W., 1998)'
_computing_structure_refinement 'SHELXL-97 (Sheldrick, 2008)'
_diffrn_ambient_temperature 120(2)
_diffrn_detector_area_resol_mean '4096x4096pixels / 62x62mm'
_diffrn_measured_fraction_theta_full 0.941
_diffrn_measured_fraction_theta_max 0.941
_diffrn_measurement_device_type 'Bruker-Nonius APEX II CCD camera on \k-goniostat'
_diffrn_measurement_method '\f & \w scans'
_diffrn_radiation_monochromator '10cm confocal mirrors'
_diffrn_radiation_source 'Bruker-Nonius FR591 rotating anode'
_diffrn_radiation_type MoK\a
_diffrn_radiation_wavelength 0.71073
_diffrn_reflns_av_R_equivalents 0.1577
_diffrn_reflns_av_sigmaI/netI 0.1638
_diffrn_reflns_limit_h_max 15
_diffrn_reflns_limit_h_min -17
_diffrn_reflns_limit_k_max 10
_diffrn_reflns_limit_k_min -10
_diffrn_reflns_limit_l_max 41
_diffrn_reflns_limit_l_min -41
_diffrn_reflns_number 26414
_diffrn_reflns_theta_full 25.00
_diffrn_reflns_theta_max 25.00
_diffrn_reflns_theta_min 2.95
_exptl_absorpt_coefficient_mu 0.729
_exptl_absorpt_correction_T_max 0.9927
_exptl_absorpt_correction_T_min 0.8800
_exptl_absorpt_correction_type multi-scan
_exptl_absorpt_process_details 'SADABS 2007/2 (Sheldrick, G.M., 2007)'
_exptl_crystal_colour colourless
_exptl_crystal_density_diffrn 1.423
_exptl_crystal_density_method 'not measured'
_exptl_crystal_description lath
_exptl_crystal_F_000 2048
_exptl_crystal_size_max 0.18
_exptl_crystal_size_mid 0.02
_exptl_crystal_size_min 0.01
_refine_diff_density_max 1.159
_refine_diff_density_min -0.730
_refine_diff_density_rms 0.150
_refine_ls_abs_structure_details 'Flack H D (1983), Acta Cryst. A39, 876-881'
_refine_ls_abs_structure_Flack 0.27(6)
_refine_ls_extinction_method none
_refine_ls_goodness_of_fit_ref 1.162
_refine_ls_hydrogen_treatment constr
_refine_ls_matrix_type full
_refine_ls_number_parameters 539
_refine_ls_number_reflns 7285
_refine_ls_number_restraints 517
_refine_ls_restrained_S_all 1.127
_refine_ls_R_factor_all 0.2125
_refine_ls_R_factor_gt 0.1495
_refine_ls_shift/su_max 0.000
_refine_ls_shift/su_mean 0.000
_refine_ls_structure_factor_coef Fsqd
_refine_ls_weighting_details 'calc w=1/[\s^2^(Fo^2^)+(0.0001P)^2^+95.4905P] where P=(Fo^2^+2Fc^2^)/3'
_refine_ls_weighting_scheme calc
_refine_ls_wR_factor_gt 0.2815
_refine_ls_wR_factor_ref 0.3147
_reflns_number_gt 4710
_reflns_number_total 7285
_reflns_threshold_expression >2\s(I)
_cod_duplicate_entry 7217024
_cod_data_source_file c4ce01101e2.cif
_cod_data_source_block 2009skc0029p212121
_cod_original_sg_symbol_H-M P2(1)2(1)2(1)
_cod_database_code 7218011

loop_
_symmetry_equiv_pos_as_xyz
'x, y, z'
'-x+1/2, -y, z+1/2'
'x+1/2, -y+1/2, -z'
'-x, y+1/2, -z+1/2'

loop_
_atom_site_label
_atom_site_type_symbol
_atom_site_fract_x
_atom_site_fract_y
_atom_site_fract_z
_atom_site_U_iso_or_equiv
_atom_site_adp_type
_atom_site_occupancy
_atom_site_symmetry_multiplicity
_atom_site_calc_flag
_atom_site_refinement_flags
C2 C 0.9382(12) -0.0013(18) 0.9014(5) 0.039(4) Uani 1 1 d U
H2 H 0.9634 -0.0997 0.8959 0.047 Uiso 1 1 calc R
C3 C 0.9788(12) 0.1239(18) 0.8853(5) 0.035(4) Uani 1 1 d U
H3 H 1.0318 0.1102 0.8716 0.042 Uiso 1 1 calc R
C4 C 0.9429(11) 0.2708(18) 0.8888(5) 0.032(4) Uani 1 1 d U
C5 C 0.8580(12) 0.267(2) 0.9108(5) 0.040(4) Uani 1 1 d U
H5 H 0.8237 0.3583 0.9135 0.048 Uiso 1 1 calc R
C6 C 0.8327(12) 0.1358(19) 0.9261(5) 0.037(4) Uani 1 1 d U
H6 H 0.7811 0.1407 0.9412 0.044 Uiso 1 1 calc R
C8 C 1.0470(12) 0.439(2) 0.8546(5) 0.038(4) Uani 1 1 d U
C9 C 1.0467(12) 0.594(2) 0.8364(5) 0.040(4) Uani 1 1 d U
C10 C 0.9723(12) 0.6487(19) 0.8187(5) 0.036(4) Uani 1 1 d U
H10 H 0.9231 0.5819 0.8173 0.043 Uiso 1 1 calc R
C11 C 0.9656(12) 0.796(2) 0.8027(5) 0.038(4) Uani 1 1 d U
C12 C 0.8882(12) 0.850(2) 0.7866(6) 0.052(5) Uani 1 1 d U
H12 H 0.8390 0.7832 0.7851 0.062 Uiso 1 1 calc R
C13 C 0.8827(14) 0.994(2) 0.7733(6) 0.054(5) Uani 1 1 d U
H13 H 0.8283 1.0308 0.7639 0.065 Uiso 1 1 calc R
C14 C 0.9578(14) 1.098(2) 0.7727(6) 0.051(5) Uani 1 1 d U
H14 H 0.9530 1.1994 0.7624 0.061 Uiso 1 1 calc R
C15 C 1.0350(13) 1.046(2) 0.7872(5) 0.041(4) Uani 1 1 d U
H15 H 1.0851 1.1103 0.7865 0.050 Uiso 1 1 calc R
C16 C 1.0401(12) 0.8957(18) 0.8032(5) 0.032(3) Uani 1 1 d U
C17 C 1.1196(12) 0.8308(19) 0.8179(5) 0.033(3) Uani 1 1 d U
C18 C 1.1228(11) 0.6899(19) 0.8359(5) 0.034(2) Uani 1 1 d U
C20 C 1.2584(12) 0.570(3) 0.8274(6) 0.050(4) Uani 1 1 d U
H20A H 1.2418 0.4619 0.8230 0.075 Uiso 1 1 calc R
H20B H 1.3173 0.5742 0.8383 0.075 Uiso 1 1 calc R
H20C H 1.2574 0.6271 0.8030 0.075 Uiso 1 1 calc R
C22 C 0.8623(12) 0.033(2) 1.0116(6) 0.043(4) Uani 1 1 d U
H22 H 0.9112 0.0465 0.9952 0.051 Uiso 1 1 calc R
C23 C 0.8551(12) 0.126(2) 1.0446(5) 0.044(4) Uani 1 1 d U
H23 H 0.8989 0.2008 1.0501 0.052 Uiso 1 1 calc R
C24 C 0.7854(12) 0.1106(19) 1.0690(5) 0.036(4) Uani 1 1 d U
C25 C 0.7233(11) -0.0039(17) 1.0576(4) 0.028(3) Uani 1 1 d U
H25 H 0.6737 -0.0203 1.0735 0.034 Uiso 1 1 calc R
C26 C 0.7316(11) -0.0918(19) 1.0248(5) 0.031(4) Uani 1 1 d U
H26 H 0.6874 -0.1639 1.0179 0.037 Uiso 1 1 calc R
C28 C 0.8321(13) 0.2810(19) 1.1207(5) 0.043(4) Uani 1 1 d U
C29 C 0.8019(13) 0.3782(19) 1.1534(5) 0.039(4) Uani 1 1 d U
C30 C 0.8490(12) 0.3659(18) 1.1855(5) 0.041(4) Uani 1 1 d U
H30 H 0.8996 0.3021 1.1852 0.049 Uiso 1 1 calc R
C31 C 1.3257(12) 1.052(2) 0.7782(5) 0.043(4) Uani 1 1 d U
C32 C 1.3678(15) 1.065(2) 0.7438(6) 0.059(5) Uani 1 1 d U
H32 H 1.4221 1.1177 0.7429 0.070 Uiso 1 1 calc R
C33 C 1.3348(16) 1.005(2) 0.7107(6) 0.058(5) Uani 1 1 d U
H33 H 1.3596 1.0291 0.6865 0.070 Uiso 1 1 calc R
C34 C 1.2638(15) 0.907(2) 0.7137(6) 0.053(5) Uani 1 1 d U
H34 H 1.2446 0.8532 0.6914 0.064 Uiso 1 1 calc R
C35 C 1.2209(13) 0.884(2) 0.7466(5) 0.046(4) Uani 1 1 d U
H35 H 1.1711 0.8185 0.7465 0.055 Uiso 1 1 calc R
C36 C 1.2463(13) 0.954(2) 0.7815(5) 0.038(4) Uani 1 1 d U
C37 C 1.2011(11) 0.936(2) 0.8157(5) 0.036(3) Uani 1 1 d U
C38 C 1.2243(12) 1.0190(19) 0.8485(5) 0.034(2) Uani 1 1 d U
C40 C 1.2080(12) 0.939(3) 0.9128(6) 0.050(4) Uani 1 1 d U
H40A H 1.2152 0.8281 0.9077 0.075 Uiso 1 1 calc R
H40B H 1.1664 0.9536 0.9339 0.075 Uiso 1 1 calc R
H40C H 1.2644 0.9843 0.9200 0.075 Uiso 1 1 calc R
C42 C 0.9321(12) -0.293(2) 1.0639(5) 0.041(3) Uani 1 1 d U
H42A H 0.9784 -0.2223 1.0545 0.049 Uiso 1 1 calc R
H42B H 0.8751 -0.2421 1.0595 0.049 Uiso 1 1 calc R
C43 C 0.9438(13) -0.319(3) 1.1044(5) 0.058(6) Uani 1 1 d U
H43A H 0.9548 -0.2198 1.1173 0.087 Uiso 1 1 calc R
H43B H 0.9936 -0.3887 1.1085 0.087 Uiso 1 1 calc R
H43C H 0.8911 -0.3668 1.1151 0.087 Uiso 1 1 calc R
C52 C 1.0474(12) -0.6492(19) 1.0023(6) 0.041(3) Uani 1 1 d U
H52A H 1.0840 -0.5560 0.9981 0.049 Uiso 1 1 calc R
H52B H 1.0493 -0.6754 1.0300 0.049 Uiso 1 1 calc R
C53 C 1.0800(13) -0.775(2) 0.9804(6) 0.057(5) Uani 1 1 d U
H53A H 1.0609 -0.7645 0.9537 0.085 Uiso 1 1 calc R
H53B H 1.0579 -0.8730 0.9910 0.085 Uiso 1 1 calc R
H53C H 1.1439 -0.7751 0.9814 0.085 Uiso 1 1 calc R
C62 C 0.6822(19) -0.039(2) 0.8404(6) 0.074(6) Uani 1 1 d U
H62A H 0.6690 0.0348 0.8613 0.089 Uiso 1 1 calc R
H62B H 0.7459 -0.0382 0.8357 0.089 Uiso 1 1 calc R
C63 C 0.636(2) 0.005(4) 0.8059(8) 0.113(11) Uani 1 1 d U
H63A H 0.6503 0.1126 0.7995 0.170 Uiso 1 1 calc R
H63B H 0.5734 -0.0054 0.8102 0.170 Uiso 1 1 calc R
H63C H 0.6540 -0.0634 0.7848 0.170 Uiso 1 1 calc R
C72 C 0.6224(15) -0.543(2) 0.9127(7) 0.061(6) Uani 1 1 d U
H72A H 0.6750 -0.5372 0.9291 0.073 Uiso 1 1 calc R
H72B H 0.5704 -0.5338 0.9295 0.073 Uiso 1 1 calc R
C73 C 0.6206(13) -0.686(2) 0.8935(7) 0.062(6) Uani 1 1 d U
H73A H 0.5729 -0.6865 0.8747 0.093 Uiso 1 1 calc R
H73B H 0.6115 -0.7701 0.9121 0.093 Uiso 1 1 calc R
H73C H 0.6762 -0.7024 0.8801 0.093 Uiso 1 1 calc R
N1 N 0.8695(10) -0.0033(17) 0.9233(4) 0.039(3) Uani 1 1 d U
N7 N 0.9723(9) 0.4034(16) 0.8734(5) 0.042(4) Uani 1 1 d U
H7 H 0.9363 0.4824 0.8760 0.050 Uiso 1 1 calc R
N21 N 0.8029(9) -0.0751(15) 1.0024(4) 0.036(3) Uani 1 1 d U
N27 N 0.7692(10) 0.2019(17) 1.1006(4) 0.045(4) Uani 1 1 d U
H62 H 0.7149 0.2100 1.1086 0.053 Uiso 1 1 calc R
O19 O 1.2001(8) 0.6382(13) 0.8528(3) 0.039(3) Uani 1 1 d U
O21 O 1.1072(8) 0.3448(13) 0.8537(3) 0.040(3) Uani 1 1 d U
O39 O 1.1765(8) 1.0134(13) 0.8798(3) 0.039(3) Uani 1 1 d U
O41 O 0.9355(8) -0.4367(13) 1.0425(4) 0.043(3) Uani 1 1 d U
O48 O 0.9097(9) 0.2645(16) 1.1147(4) 0.057(4) Uani 1 1 d U
O51 O 0.9553(9) -0.6162(13) 0.9904(4) 0.046(3) Uani 1 1 d U
O61 O 0.6541(9) -0.1964(15) 0.8514(4) 0.054(3) Uani 1 1 d U
O71 O 0.6232(9) -0.4144(13) 0.8847(4) 0.049(3) Uani 1 1 d U
P1 P 0.6858(4) -0.2709(6) 0.88925(15) 0.0501(13) Uani 1 1 d U
P2 P 0.9165(4) -0.4478(6) 0.99913(16) 0.0433(12) Uani 1 1 d U
S1 S 0.8125(4) -0.3287(5) 0.88681(15) 0.0500(13) Uani 1 1 d U
S2 S 0.6663(3) -0.1488(5) 0.93564(14) 0.0457(12) Uani 1 1 d U
S3 S 0.9756(3) -0.2804(6) 0.96840(15) 0.0474(12) Uani 1 1 d U
S4 S 0.7895(4) -0.4508(6) 0.98743(14) 0.0480(13) Uani 1 1 d U
Ni1 Ni 0.82254(17) -0.2008(2) 0.95160(7) 0.0403(6) Uani 1 1 d U

loop_
_atom_site_aniso_label
_atom_site_aniso_U_11
_atom_site_aniso_U_22
_atom_site_aniso_U_33
_atom_site_aniso_U_23
_atom_site_aniso_U_13
_atom_site_aniso_U_12
C2 0.045(11) 0.010(6) 0.064(12) -0.007(7) 0.015(8) 0.004(6)
C3 0.034(10) 0.024(6) 0.048(10) 0.003(7) -0.003(8) -0.005(6)
C4 0.031(9) 0.023(6) 0.040(9) 0.003(7) 0.002(7) 0.008(6)
C5 0.032(9) 0.035(7) 0.053(11) -0.001(8) 0.003(7) -0.001(7)
C6 0.027(10) 0.035(6) 0.047(10) -0.008(7) 0.016(8) -0.001(7)
C8 0.030(9) 0.037(8) 0.048(11) 0.004(7) -0.005(7) -0.001(6)
C9 0.029(8) 0.037(8) 0.055(11) 0.012(7) 0.003(7) 0.001(6)
C10 0.037(8) 0.022(7) 0.049(10) -0.008(7) 0.000(8) 0.005(6)
C11 0.039(8) 0.028(7) 0.047(10) -0.003(7) -0.002(8) 0.006(6)
C12 0.023(8) 0.052(9) 0.080(13) 0.026(10) 0.009(9) -0.007(7)
C13 0.044(10) 0.040(9) 0.077(14) 0.009(9) -0.010(10) 0.013(7)
C14 0.050(10) 0.025(8) 0.077(13) 0.014(9) 0.002(10) 0.012(7)
C15 0.044(9) 0.045(8) 0.035(10) 0.003(8) -0.005(8) -0.002(7)
C16 0.032(7) 0.024(7) 0.039(9) -0.011(6) -0.010(7) 0.004(5)
C17 0.039(7) 0.028(7) 0.034(9) 0.003(6) 0.006(6) 0.002(5)
C18 0.033(6) 0.021(5) 0.047(5) 0.001(4) -0.004(5) 0.010(4)
C20 0.017(7) 0.072(10) 0.061(7) 0.004(7) -0.003(6) 0.007(6)
C22 0.031(10) 0.038(9) 0.059(10) -0.009(7) 0.025(8) -0.006(7)
C23 0.027(10) 0.052(10) 0.052(10) -0.009(8) 0.007(7) 0.008(7)
C24 0.040(10) 0.025(8) 0.042(9) -0.001(6) 0.003(7) 0.002(6)
C25 0.034(7) 0.020(6) 0.030(6) 0.005(5) -0.003(5) 0.005(5)
C26 0.033(9) 0.028(9) 0.033(8) 0.003(6) 0.002(6) 0.003(7)
C28 0.043(9) 0.022(8) 0.063(9) -0.016(7) 0.012(8) 0.005(8)
C29 0.049(11) 0.029(9) 0.040(9) -0.011(7) -0.005(7) 0.002(8)
C30 0.042(12) 0.016(8) 0.064(9) 0.007(8) -0.015(9) -0.010(8)
C31 0.029(10) 0.054(11) 0.047(8) 0.004(8) 0.002(8) -0.007(8)
C32 0.068(13) 0.055(12) 0.053(10) -0.006(10) 0.023(9) -0.005(10)
C33 0.078(15) 0.049(11) 0.049(9) 0.007(9) 0.020(10) 0.001(9)
C34 0.077(14) 0.033(11) 0.048(8) -0.004(9) 0.005(9) 0.008(8)
C35 0.043(11) 0.045(11) 0.050(8) -0.016(9) 0.000(8) -0.009(8)
C36 0.043(10) 0.029(9) 0.043(7) -0.006(7) 0.001(7) -0.007(7)
C37 0.024(7) 0.041(8) 0.041(7) 0.004(7) 0.000(6) 0.008(6)
C38 0.033(6) 0.021(5) 0.047(5) 0.001(4) -0.004(5) 0.010(4)
C40 0.017(7) 0.072(10) 0.061(7) 0.004(7) -0.003(6) 0.007(6)
C42 0.035(6) 0.028(6) 0.060(7) 0.010(5) 0.007(6) -0.007(5)
C43 0.035(12) 0.082(16) 0.057(8) -0.008(10) -0.006(10) -0.001(12)
C52 0.035(6) 0.028(6) 0.060(7) 0.010(5) 0.007(6) -0.007(5)
C53 0.049(12) 0.044(11) 0.077(14) 0.005(9) 0.006(11) -0.007(8)
C62 0.120(19) 0.039(9) 0.064(12) 0.003(8) -0.011(13) 0.008(12)
C63 0.14(3) 0.11(2) 0.086(19) 0.049(16) -0.022(17) 0.00(2)
C72 0.061(14) 0.032(8) 0.090(15) 0.011(8) 0.000(12) -0.002(9)
C73 0.056(14) 0.026(7) 0.104(17) 0.017(9) 0.028(13) 0.014(10)
N1 0.034(7) 0.036(5) 0.047(8) -0.001(5) 0.003(6) 0.004(5)
N7 0.015(7) 0.032(7) 0.078(11) 0.013(7) -0.007(6) -0.002(6)
N21 0.028(7) 0.032(6) 0.050(6) 0.006(5) 0.003(5) -0.006(5)
N27 0.043(8) 0.030(8) 0.060(9) -0.021(7) 0.010(7) 0.002(7)
O19 0.027(6) 0.036(6) 0.053(7) 0.007(5) -0.003(5) 0.001(5)
O21 0.030(7) 0.035(7) 0.054(8) 0.008(6) -0.002(6) 0.005(5)
O39 0.038(8) 0.039(7) 0.042(6) -0.005(5) 0.002(5) -0.011(6)
O41 0.041(7) 0.033(6) 0.056(6) 0.002(5) 0.002(5) 0.000(6)
O48 0.044(7) 0.056(9) 0.072(9) -0.016(8) 0.002(7) 0.008(7)
O51 0.053(6) 0.026(5) 0.058(8) 0.005(5) -0.004(6) -0.010(5)
O61 0.057(8) 0.047(7) 0.057(6) 0.001(5) 0.010(6) 0.002(7)
O71 0.068(7) 0.024(5) 0.055(8) 0.001(5) -0.007(7) 0.007(5)
P1 0.057(3) 0.035(3) 0.057(3) 0.001(2) 0.003(3) -0.004(3)
P2 0.046(3) 0.028(2) 0.056(3) 0.005(2) 0.002(3) -0.001(2)
S1 0.057(3) 0.035(3) 0.058(3) 0.001(2) 0.014(3) 0.005(2)
S2 0.039(3) 0.039(3) 0.058(3) -0.002(2) 0.002(2) -0.002(2)
S3 0.043(3) 0.041(3) 0.058(3) 0.005(2) 0.006(2) -0.005(2)
S4 0.053(3) 0.046(3) 0.045(3) 0.005(2) 0.000(2) -0.003(2)
Ni1 0.0429(15) 0.0274(11) 0.0505(14) -0.0015(11) 0.0085(12) 0.0011(11)

loop_
_atom_type_symbol
_atom_type_description
_atom_type_scat_dispersion_real
_atom_type_scat_dispersion_imag
_atom_type_scat_source
C C 0.0033 0.0016 'International Tables Vol C Tables 4.2.6.8 and 6.1.1.4'
H H 0.0000 0.0000 'International Tables Vol C Tables 4.2.6.8 and 6.1.1.4'
N N 0.0061 0.0033 'International Tables Vol C Tables 4.2.6.8 and 6.1.1.4'
O O 0.0106 0.0060 'International Tables Vol C Tables 4.2.6.8 and 6.1.1.4'
P P 0.1023 0.0942 'International Tables Vol C Tables 4.2.6.8 and 6.1.1.4'
S S 0.1246 0.1234 'International Tables Vol C Tables 4.2.6.8 and 6.1.1.4'
Ni Ni 0.3393 1.1124 'International Tables Vol C Tables 4.2.6.8 and 6.1.1.4'

loop_
_geom_angle_atom_site_label_1
_geom_angle_atom_site_label_2
_geom_angle_atom_site_label_3
_geom_angle
_geom_angle_site_symmetry_1
_geom_angle_site_symmetry_3
N1 C2 C3 128.3(16) . .
N1 C2 H2 115.8 . .
C3 C2 H2 115.8 . .
C2 C3 C4 120.3(17) . .
C2 C3 H3 119.9 . .
C4 C3 H3 119.9 . .
N7 C4 C3 127.6(16) . .
N7 C4 C5 120.7(14) . .
C3 C4 C5 111.6(15) . .
C6 C5 C4 118.7(17) . .
C6 C5 H5 120.6 . .
C4 C5 H5 120.6 . .
C5 C6 N1 128.5(17) . .
C5 C6 H6 115.7 . .
N1 C6 H6 115.7 . .
O21 C8 N7 120.0(17) . .
O21 C8 C9 125.9(18) . .
N7 C8 C9 114.1(16) . .
C10 C9 C18 118.3(16) . .
C10 C9 C8 120.0(17) . .
C18 C9 C8 121.7(17) . .
C9 C10 C11 123.4(17) . .
C9 C10 H10 118.3 . .
C11 C10 H10 118.3 . .
C10 C11 C12 122.0(18) . .
C10 C11 C16 119.1(16) . .
C12 C11 C16 118.9(16) . .
C13 C12 C11 120.5(19) . .
C13 C12 H12 119.7 . .
C11 C12 H12 119.7 . .
C12 C13 C14 121.8(19) . .
C12 C13 H13 119.1 . .
C14 C13 H13 119.1 . .
C15 C14 C13 118.8(17) . .
C15 C14 H14 120.6 . .
C13 C14 H14 120.6 . .
C14 C15 C16 119.7(18) . .
C14 C15 H15 120.1 . .
C16 C15 H15 120.1 . .
C15 C16 C11 120.2(17) . .
C15 C16 C17 123.1(17) . .
C11 C16 C17 116.6(14) . .
C18 C17 C16 122.7(16) . .
C18 C17 C37 121.0(16) . .
C16 C17 C37 116.2(14) . .
C17 C18 O19 120.5(16) . .
C17 C18 C9 119.3(16) . .
O19 C18 C9 120.3(14) . .
O19 C20 H20A 109.5 . .
O19 C20 H20B 109.5 . .
H20A C20 H20B 109.5 . .
O19 C20 H20C 109.5 . .
H20A C20 H20C 109.5 . .
H20B C20 H20C 109.5 . .
N21 C22 C23 122.5(17) . .
N21 C22 H22 118.8 . .
C23 C22 H22 118.8 . .
C24 C23 C22 120.7(18) . .
C24 C23 H23 119.6 . .
C22 C23 H23 119.6 . .
C23 C24 N27 125.5(17) . .
C23 C24 C25 114.6(16) . .
N27 C24 C25 119.7(16) . .
C26 C25 C24 123.2(16) . .
C26 C25 H25 118.4 . .
C24 C25 H25 118.4 . .
N21 C26 C25 119.7(16) . .
N21 C26 H26 120.1 . .
C25 C26 H26 120.1 . .
O48 C28 N27 122.9(16) . .
O48 C28 C29 120.2(18) . .
N27 C28 C29 116.7(17) . .
C30 C29 C38 121.3(16) . 3_467
C30 C29 C28 115.3(17) . .
C38 C29 C28 123.4(16) 3_467 .
C29 C30 C31 122.8(17) . 3_467
C29 C30 H30 118.6 . .
C31 C30 H30 118.6 3_467 .
C32 C31 C36 120.2(18) . .
C32 C31 C30 126.3(18) . 3_567
C36 C31 C30 113.4(16) . 3_567
C33 C32 C31 122(2) . .
C33 C32 H32 118.8 . .
C31 C32 H32 118.8 . .
C32 C33 C34 118(2) . .
C32 C33 H33 121.2 . .
C34 C33 H33 121.2 . .
C35 C34 C33 123(2) . .
C35 C34 H34 118.6 . .
C33 C34 H34 118.6 . .
C34 C35 C36 123(2) . .
C34 C35 H35 118.7 . .
C36 C35 H35 118.7 . .
C37 C36 C35 123.4(17) . .
C37 C36 C31 122.9(17) . .
C35 C36 C31 113.6(17) . .
C36 C37 C38 121.1(17) . .
C36 C37 C17 121.0(16) . .
C38 C37 C17 117.8(15) . .
O39 C38 C37 121.3(16) . .
O39 C38 C29 120.3(15) . 3_567
C37 C38 C29 118.3(17) . 3_567
O39 C40 H40A 109.5 . .
O39 C40 H40B 109.5 . .
H40A C40 H40B 109.5 . .
O39 C40 H40C 109.5 . .
H40A C40 H40C 109.5 . .
H40B C40 H40C 109.5 . .
C43 C42 O41 111.6(16) . .
C43 C42 H42A 109.3 . .
O41 C42 H42A 109.3 . .
C43 C42 H42B 109.3 . .
O41 C42 H42B 109.3 . .
H42A C42 H42B 108.0 . .
C42 C43 H43A 109.5 . .
C42 C43 H43B 109.5 . .
H43A C43 H43B 109.5 . .
C42 C43 H43C 109.5 . .
H43A C43 H43C 109.5 . .
H43B C43 H43C 109.5 . .
C53 C52 O51 109.2(16) . .
C53 C52 H52A 109.8 . .
O51 C52 H52A 109.8 . .
C53 C52 H52B 109.8 . .
O51 C52 H52B 109.8 . .
H52A C52 H52B 108.3 . .
C52 C53 H53A 109.5 . .
C52 C53 H53B 109.5 . .
H53A C53 H53B 109.5 . .
C52 C53 H53C 109.5 . .
H53A C53 H53C 109.5 . .
H53B C53 H53C 109.5 . .
C63 C62 O61 108(2) . .
C63 C62 H62A 110.0 . .
O61 C62 H62A 110.0 . .
C63 C62 H62B 110.0 . .
O61 C62 H62B 110.0 . .
H62A C62 H62B 108.4 . .
C62 C63 H63A 109.5 . .
C62 C63 H63B 109.5 . .
H63A C63 H63B 109.5 . .
C62 C63 H63C 109.5 . .
H63A C63 H63C 109.5 . .
H63B C63 H63C 109.5 . .
C73 C72 O71 110.2(18) . .
C73 C72 H72A 109.6 . .
O71 C72 H72A 109.6 . .
C73 C72 H72B 109.6 . .
O71 C72 H72B 109.6 . .
H72A C72 H72B 108.1 . .
C72 C73 H73A 109.5 . .
C72 C73 H73B 109.5 . .
H73A C73 H73B 109.5 . .
C72 C73 H73C 109.5 . .
H73A C73 H73C 109.5 . .
H73B C73 H73C 109.5 . .
C2 N1 C6 112.1(15) . .
C2 N1 Ni1 124.4(12) . .
C6 N1 Ni1 123.5(12) . .
C4 N7 C8 132.0(16) . .
C4 N7 H7 114.0 . .
C8 N7 H7 114.0 . .
C22 N21 C26 119.2(15) . .
C22 N21 Ni1 117.4(12) . .
C26 N21 Ni1 123.3(11) . .
C28 N27 C24 124.3(16) . .
C28 N27 H62 117.9 . .
C24 N27 H62 117.9 . .
C20 O19 C18 114.3(14) . .
C38 O39 C40 120.4(14) . .
C42 O41 P2 123.5(11) . .
C52 O51 P2 118.1(10) . .
C62 O61 P1 120.7(13) . .
C72 O71 P1 121.9(13) . .
O61 P1 O71 92.8(8) . .
O61 P1 S2 115.8(6) . .
O71 P1 S2 114.4(6) . .
O61 P1 S1 111.8(6) . .
O71 P1 S1 113.1(6) . .
S2 P1 S1 108.5(3) . .
O41 P2 O51 99.9(7) . .
O41 P2 S4 112.7(6) . .
O51 P2 S4 108.3(6) . .
O41 P2 S3 113.1(5) . .
O51 P2 S3 112.5(6) . .
S4 P2 S3 110.0(3) . .
P1 S1 Ni1 85.0(2) . .
P1 S2 Ni1 86.6(3) . .
P2 S3 Ni1 84.2(2) . .
P2 S4 Ni1 83.9(2) . .
N1 Ni1 N21 91.6(6) . .
N1 Ni1 S2 94.6(4) . .
N21 Ni1 S2 87.5(4) . .
N1 Ni1 S3 90.5(4) . .
N21 Ni1 S3 94.5(4) . .
S2 Ni1 S3 174.43(19) . .
N1 Ni1 S1 87.4(4) . .
N21 Ni1 S1 167.0(4) . .
S2 Ni1 S1 79.65(18) . .
S3 Ni1 S1 98.42(19) . .
N1 Ni1 S4 171.4(5) . .
N21 Ni1 S4 89.7(4) . .
S2 Ni1 S4 93.98(18) . .
S3 Ni1 S4 80.87(18) . .
S1 Ni1 S4 93.27(18) . .

loop_
_geom_bond_atom_site_label_1
_geom_bond_atom_site_label_2
_geom_bond_distance
_geom_bond_site_symmetry_2
C2 N1 1.30(2) .
C2 C3 1.37(2) .
C2 H2 0.9500 .
C3 C4 1.38(2) .
C3 H3 0.9500 .
C4 N7 1.34(2) .
C4 C5 1.51(2) .
C5 C6 1.31(2) .
C5 H5 0.9500 .
C6 N1 1.33(2) .
C6 H6 0.9500 .
C8 O21 1.23(2) .
C8 N7 1.35(2) .
C8 C9 1.48(2) .
C9 C10 1.38(2) .
C9 C18 1.43(2) .
C10 C11 1.39(2) .
C10 H10 0.9500 .
C11 C12 1.39(3) .
C11 C16 1.43(2) .
C12 C13 1.33(3) .
C12 H12 0.9500 .
C13 C14 1.45(3) .
C13 H13 0.9500 .
C14 C15 1.36(3) .
C14 H14 0.9500 .
C15 C16 1.41(2) .
C15 H15 0.9500 .
C16 C17 1.43(2) .
C17 C18 1.37(2) .
C17 C37 1.54(2) .
C18 O19 1.398(19) .
C20 O19 1.39(2) .
C20 H20A 0.9800 .
C20 H20B 0.9800 .
C20 H20C 0.9800 .
C22 N21 1.34(2) .
C22 C23 1.41(2) .
C22 H22 0.9500 .
C23 C24 1.37(2) .
C23 H23 0.9500 .
C24 N27 1.38(2) .
C24 C25 1.43(2) .
C25 C26 1.38(2) .
C25 H25 0.9500 .
C26 N21 1.35(2) .
C26 H26 0.9500 .
C28 O48 1.22(2) .
C28 N27 1.37(2) .
C28 C29 1.49(2) .
C29 C30 1.33(2) .
C29 C38 1.48(2) 3_467
C30 C31 1.49(3) 3_467
C30 H30 0.9500 .
C31 C32 1.36(3) .
C31 C36 1.48(3) .
C31 C30 1.49(3) 3_567
C32 C33 1.36(3) .
C32 H32 0.9500 .
C33 C34 1.38(3) .
C33 H33 0.9500 .
C34 C35 1.33(3) .
C34 H34 0.9500 .
C35 C36 1.41(2) .
C35 H35 0.9500 .
C36 C37 1.38(2) .
C37 C38 1.39(2) .
C38 O39 1.31(2) .
C38 C29 1.48(2) 3_567
C40 O39 1.40(2) .
C40 H40A 0.9800 .
C40 H40B 0.9800 .
C40 H40C 0.9800 .
C42 C43 1.44(2) .
C42 O41 1.44(2) .
C42 H42A 0.9900 .
C42 H42B 0.9900 .
C43 H43A 0.9800 .
C43 H43B 0.9800 .
C43 H43C 0.9800 .
C52 C53 1.42(2) .
C52 O51 1.50(2) .
C52 H52A 0.9900 .
C52 H52B 0.9900 .
C53 H53A 0.9800 .
C53 H53B 0.9800 .
C53 H53C 0.9800 .
C62 C63 1.44(3) .
C62 O61 1.47(2) .
C62 H62A 0.9900 .
C62 H62B 0.9900 .
C63 H63A 0.9800 .
C63 H63B 0.9800 .
C63 H63C 0.9800 .
C72 C73 1.40(3) .
C72 O71 1.47(2) .
C72 H72A 0.9900 .
C72 H72B 0.9900 .
C73 H73A 0.9800 .
C73 H73B 0.9800 .
C73 H73C 0.9800 .
N1 Ni1 2.092(15) .
N7 H7 0.8800 .
N21 Ni1 2.095(14) .
N27 H62 0.8800 .
O41 P2 1.539(13) .
O51 P2 1.596(13) .
O61 P1 1.544(14) .
O71 P1 1.573(13) .
P1 S2 1.949(7) .
P1 S1 2.007(8) .
P2 S4 1.990(8) .
P2 S3 2.009(7) .
S1 Ni1 2.514(6) .
S2 Ni1 2.499(6) .
S3 Ni1 2.513(6) .
S4 Ni1 2.538(6) .

loop_
_geom_hbond_atom_site_label_D
_geom_hbond_atom_site_label_H
_geom_hbond_atom_site_label_A
_geom_hbond_distance_DH
_geom_hbond_distance_HA
_geom_hbond_distance_DA
_geom_hbond_angle_DHA
_geom_hbond_site_symmetry_A
N7 H7 S1 0.88 2.53 3.396(16) 169.4 1_565
N27 H62 O21 0.88 2.16 2.976(19) 153.5 3_457
N27 H62 O39 0.88 2.48 2.912(18) 110.5 3_467
